data_4310162
loop_
_publ_author_name
'Jianghua He'
'Jihong Yu'
'Yuetao Zhang'
'Qinhe Pan'
'Ruren Xu'

_publ_contact_author_address
; 
State Key Lab of Inorganic Synthesis and Preparative Chemistry
College of Chemistry
Jilin University
Changchun 130012
P. R. China
;
_publ_contact_author_email jihong@mail.jlu.edu.cn
_publ_contact_author_fax +86-431-5168608
_publ_contact_author_name 'YU JI-HONG'
_publ_contact_author_phone +86-431-5168608
_publ_section_title
;
Synthesis, Structure, and Luminescent Property of a Heterometallic
Metal-Organic Framework Constructed from Rod-Shaped Secondary Building
Blocks
;
_journal_name_full 'Inorganic Chemistry'
_journal_page_first 9279
_journal_page_last 9282
_journal_paper_doi 10.1021/ic051143v
_journal_volume 44
_journal_year 2005
_chemical_formula_moiety C18H16NNaO8Zn
_chemical_formula_sum 'C18 H16 N Na O8 Zn'
_chemical_formula_weight 462.68
_chemical_name_systematic
; 
 ? 
;
_space_group_IT_number 15
_symmetry_cell_setting monoclinic
_symmetry_space_group_name_Hall '-C 2yc'
_symmetry_space_group_name_H-M 'C 1 2/c 1'
_atom_sites_solution_hydrogens geom
_atom_sites_solution_primary direct
_atom_sites_solution_secondary difmap
_audit_creation_method SHELXL-97
_cell_angle_alpha 90.00
_cell_angle_beta 111.73(2)
_cell_angle_gamma 90.00
_cell_formula_units_Z 4
_cell_length_a 13.277(6)
_cell_length_b 14.323(7)
_cell_length_c 11.328(6)
_cell_measurement_reflns_used 9880
_cell_measurement_temperature 293(2)
_cell_measurement_theta_max 27.48
_cell_measurement_theta_min 3.30
_cell_volume 2001.1(17)
_computing_cell_refinement 'Bruker SMART'
_computing_data_collection 'Bruker SMART'
_computing_data_reduction 'Bruker SAINT'
_computing_molecular_graphics SHELXP-97
_computing_publication_material SHELXTL
_computing_structure_refinement 'SHELXL-97 (Sheldrick, 1997)'
_computing_structure_solution 'SHELXS-97 (Sheldrick, 1997)'
_diffrn_ambient_temperature 293(2)
_diffrn_measured_fraction_theta_full 0.995
_diffrn_measured_fraction_theta_max 0.995
_diffrn_measurement_device_type 'Rigaku RAXIS-RAPID'
_diffrn_measurement_method '\w scan'
_diffrn_radiation_monochromator graphite
_diffrn_radiation_source 'fine-focus sealed tube'
_diffrn_radiation_type MoK\a
_diffrn_radiation_wavelength 0.71073
_diffrn_reflns_av_R_equivalents 0.0360
_diffrn_reflns_av_sigmaI/netI 0.0315
_diffrn_reflns_limit_h_max 17
_diffrn_reflns_limit_h_min -16
_diffrn_reflns_limit_k_max 18
_diffrn_reflns_limit_k_min -18
_diffrn_reflns_limit_l_max 14
_diffrn_reflns_limit_l_min -14
_diffrn_reflns_number 9673
_diffrn_reflns_theta_full 27.48
_diffrn_reflns_theta_max 27.48
_diffrn_reflns_theta_min 3.30
_diffrn_standards_decay_% 0
_exptl_absorpt_coefficient_mu 1.294
_exptl_absorpt_correction_type none
_exptl_absorpt_process_details none
_exptl_crystal_colour colourless
_exptl_crystal_density_diffrn 1.536
_exptl_crystal_density_method 'not measured'
_exptl_crystal_description Rodlike
_exptl_crystal_F_000 944
_exptl_crystal_size_max 0.32
_exptl_crystal_size_mid 0.29
_exptl_crystal_size_min 0.25
_refine_diff_density_max 0.878
_refine_diff_density_min -0.613
_refine_diff_density_rms 0.086
_refine_ls_extinction_method none
_refine_ls_goodness_of_fit_ref 1.071
_refine_ls_hydrogen_treatment constr
_refine_ls_matrix_type full
_refine_ls_number_parameters 138
_refine_ls_number_reflns 2286
_refine_ls_number_restraints 0
_refine_ls_restrained_S_all 1.071
_refine_ls_R_factor_all 0.0466
_refine_ls_R_factor_gt 0.0427
_refine_ls_shift/su_max 0.000
_refine_ls_shift/su_mean 0.000
_refine_ls_structure_factor_coef Fsqd
_refine_ls_weighting_details 'calc w=1/[\s^2^(Fo^2^)+(0.0436P)^2^+7.8687P] where P=(Fo^2^+2Fc^2^)/3'
_refine_ls_weighting_scheme calc
_refine_ls_wR_factor_gt 0.1083
_refine_ls_wR_factor_ref 0.1111
_reflns_number_gt 2079
_reflns_number_total 2286
_reflns_threshold_expression >2sigma(I)
_cod_data_source_file ic051143vsi20050711_050730.cif
_cod_data_source_block MOF-CJ2
_cod_depositor_comments
;
The following automatic conversions were performed:
'_symmetry_cell_setting' value 'Monoclinic' changed to 'monoclinic'
according to '/home/saulius/struct/CIF-dictionaries/cif_core.dic'
dictionary named 'cif_core.dic' version 2.4.1 from 2010-06-29.

Automatic conversion script
Id: cif_fix_enum 1527 2010-12-29 10:47:43Z saulius 
;
_cod_original_cell_volume 2001.4(17)
_cod_original_formula_sum C18H16NNaO8Zn
_cod_database_code 4310162

loop_
_symmetry_equiv_pos_as_xyz
'x, y, z'
'-x, y, -z+1/2'
'x+1/2, y+1/2, z'
'-x+1/2, y+1/2, -z+1/2'
'-x, -y, -z'
'x, -y, z-1/2'
'-x+1/2, -y+1/2, -z'
'x+1/2, -y+1/2, z-1/2'

loop_
_atom_site_label
_atom_site_type_symbol
_atom_site_fract_x
_atom_site_fract_y
_atom_site_fract_z
_atom_site_U_iso_or_equiv
_atom_site_adp_type
_atom_site_occupancy
_atom_site_symmetry_multiplicity
_atom_site_calc_flag
_atom_site_refinement_flags
_atom_site_disorder_assembly
_atom_site_disorder_group
Zn1 Zn 0.0000 0.11497(3) 0.7500 0.02242(15) Uani 1 2 d S . .
Na1 Na 0.0000 0.0000 1.0000 0.0280(3) Uani 1 2 d S . .
O2 O 0.10944(16) 0.03402(15) 0.8745(2) 0.0325(5) Uani 1 1 d . . .
C7 C 0.1577(2) -0.0209(2) 0.8233(3) 0.0301(6) Uani 1 1 d . . .
C1 C 0.2442(2) -0.0820(2) 0.9135(3) 0.0279(6) Uani 1 1 d . . .
C2 C 0.2943(3) -0.1490(2) 0.8657(3) 0.0359(7) Uani 1 1 d . . .
H2 H 0.2757 -0.1542 0.7783 0.080 Uiso 1 1 calc . . .
O1 O 0.1376(2) 0.0250(2) 1.2084(2) 0.0510(7) Uani 1 1 d . . .
C6 C 0.2740(3) -0.0734(2) 1.0438(3) 0.0352(7) Uani 1 1 d . . .
H6 H 0.2414 -0.0284 1.0770 0.080 Uiso 1 1 calc . . .
C3 C 0.3716(3) -0.2081(2) 0.9466(4) 0.0426(8) Uani 1 1 d . . .
C5 C 0.3523(3) -0.1320(3) 1.1243(3) 0.0519(10) Uani 1 1 d . . .
H5 H 0.3728 -0.1258 1.2118 0.080 Uiso 1 1 calc . . .
O3 O 0.1001(3) 0.2137(2) 0.7235(5) 0.0890(14) Uani 1 1 d . . .
C4 C 0.4000(3) -0.1993(3) 1.0755(4) 0.0519(10) Uani 1 1 d . . .
H4 H 0.4517 -0.2391 1.1302 0.080 Uiso 1 1 calc . . .
C8 C 0.0762(4) 0.2181(3) 0.6053(7) 0.0763(18) Uani 1 1 d . . .
O4 O 0.0091(3) 0.1646(2) 0.5315(6) 0.1089(18) Uani 1 1 d . . .
N1 N 0.2717(7) 0.2709(8) 0.9766(7) 0.078(3) Uani 0.50 1 d P . .
C9 C 0.1883(5) 0.3150(5) 1.0066(11) 0.150(4) Uani 1 1 d . . .

loop_
_atom_site_aniso_label
_atom_site_aniso_U_11
_atom_site_aniso_U_22
_atom_site_aniso_U_33
_atom_site_aniso_U_23
_atom_site_aniso_U_13
_atom_site_aniso_U_12
Zn1 0.0233(2) 0.0199(2) 0.0236(2) 0.000 0.00822(17) 0.000
Na1 0.0314(8) 0.0288(8) 0.0259(8) 0.0034(6) 0.0131(7) 0.0013(6)
O2 0.0275(10) 0.0365(11) 0.0347(11) 0.0082(9) 0.0129(9) 0.0103(8)
C7 0.0249(13) 0.0372(16) 0.0303(14) 0.0054(12) 0.0126(12) 0.0028(11)
C1 0.0258(13) 0.0299(14) 0.0290(14) -0.0001(11) 0.0111(11) 0.0046(11)
C2 0.0339(15) 0.0373(16) 0.0393(17) -0.0116(13) 0.0168(13) 0.0005(13)
O1 0.0430(13) 0.084(2) 0.0257(11) -0.0103(12) 0.0122(10) -0.0129(13)
C6 0.0351(15) 0.0413(17) 0.0282(14) -0.0012(13) 0.0106(13) 0.0103(13)
C3 0.0339(16) 0.0274(15) 0.072(2) -0.0050(15) 0.0266(17) 0.0046(12)
C5 0.048(2) 0.067(3) 0.0339(17) 0.0099(17) 0.0072(16) 0.0166(18)
O3 0.089(3) 0.053(2) 0.163(4) 0.046(2) 0.091(3) 0.0097(17)
C4 0.0372(18) 0.047(2) 0.066(3) 0.0182(18) 0.0120(17) 0.0171(15)
C8 0.056(2) 0.0252(18) 0.177(6) 0.023(3) 0.077(3) 0.0038(17)
O4 0.079(2) 0.0351(16) 0.240(6) -0.017(2) 0.091(3) -0.0271(17)
N1 0.060(5) 0.104(7) 0.042(4) 0.014(4) -0.011(3) -0.033(4)
C9 0.072(4) 0.094(5) 0.280(12) -0.085(7) 0.059(6) -0.035(4)

loop_
_atom_type_symbol
_atom_type_description
_atom_type_scat_dispersion_real
_atom_type_scat_dispersion_imag
_atom_type_scat_source
C C 0.0033 0.0016 'International Tables Vol C Tables 4.2.6.8 and 6.1.1.4'
H H 0.0000 0.0000 'International Tables Vol C Tables 4.2.6.8 and 6.1.1.4'
N N 0.0061 0.0033 'International Tables Vol C Tables 4.2.6.8 and 6.1.1.4'
O O 0.0106 0.0060 'International Tables Vol C Tables 4.2.6.8 and 6.1.1.4'
Zn Zn 0.2839 1.4301 'International Tables Vol C Tables 4.2.6.8 and 6.1.1.4'
Na Na 0.0362 0.0249 'International Tables Vol C Tables 4.2.6.8 and 6.1.1.4'

loop_
_geom_angle_atom_site_label_1
_geom_angle_atom_site_label_2
_geom_angle_atom_site_label_3
_geom_angle
_geom_angle_site_symmetry_1
_geom_angle_site_symmetry_3
_geom_angle_publ_flag
O2 Zn1 O2 108.38(14) 2_556 . ?
O2 Zn1 O3 130.36(16) 2_556 . ?
O2 Zn1 O3 99.46(14) . . ?
O2 Zn1 O3 99.46(14) 2_556 2_556 ?
O2 Zn1 O3 130.36(16) . 2_556 ?
O3 Zn1 O3 92.1(2) . 2_556 ?
O2 Zn1 Na1 47.58(6) 2_556 2_556 ?
O2 Zn1 Na1 94.96(7) . 2_556 ?
O3 Zn1 Na1 90.72(14) . 2_556 ?
O3 Zn1 Na1 133.24(15) 2_556 2_556 ?
O2 Zn1 Na1 94.96(7) 2_556 . ?
O2 Zn1 Na1 47.58(6) . . ?
O3 Zn1 Na1 133.24(15) . . ?
O3 Zn1 Na1 90.71(14) 2_556 . ?
Na1 Zn1 Na1 119.65(4) 2_556 . ?
O4 Na1 O4 180.0 2_556 6_556 ?
O4 Na1 O1 91.29(16) 2_556 5_557 ?
O4 Na1 O1 88.71(16) 6_556 5_557 ?
O4 Na1 O1 88.71(16) 2_556 . ?
O4 Na1 O1 91.29(16) 6_556 . ?
O1 Na1 O1 180.0 5_557 . ?
O4 Na1 O2 73.84(11) 2_556 . ?
O4 Na1 O2 106.16(11) 6_556 . ?
O1 Na1 O2 81.81(9) 5_557 . ?
O1 Na1 O2 98.19(9) . . ?
O4 Na1 O2 106.16(11) 2_556 5_557 ?
O4 Na1 O2 73.84(11) 6_556 5_557 ?
O1 Na1 O2 98.19(9) 5_557 5_557 ?
O1 Na1 O2 81.81(9) . 5_557 ?
O2 Na1 O2 180.0 . 5_557 ?
O4 Na1 Zn1 52.33(13) 2_556 . ?
O4 Na1 Zn1 127.67(13) 6_556 . ?
O1 Na1 Zn1 58.14(7) 5_557 . ?
O1 Na1 Zn1 121.86(7) . . ?
O2 Na1 Zn1 37.03(5) . . ?
O2 Na1 Zn1 142.97(5) 5_557 . ?
O4 Na1 Zn1 127.67(13) 2_556 5_557 ?
O4 Na1 Zn1 52.33(13) 6_556 5_557 ?
O1 Na1 Zn1 121.86(7) 5_557 5_557 ?
O1 Na1 Zn1 58.14(7) . 5_557 ?
O2 Na1 Zn1 142.97(5) . 5_557 ?
O2 Na1 Zn1 37.03(5) 5_557 5_557 ?
Zn1 Na1 Zn1 180.0 . 5_557 ?
C7 O2 Zn1 113.29(19) . . ?
C7 O2 Na1 130.49(19) . . ?
Zn1 O2 Na1 95.39(8) . . ?
O1 C7 O2 124.0(3) 6 . ?
O1 C7 C1 120.2(3) 6 . ?
O2 C7 C1 115.8(3) . . ?
C6 C1 C2 119.3(3) . . ?
C6 C1 C7 121.1(3) . . ?
C2 C1 C7 119.6(3) . . ?
C3 C2 C1 120.7(3) . . ?
C7 O1 Na1 144.7(2) 6_556 . ?
C5 C6 C1 119.8(3) . . ?
C4 C3 C2 119.5(3) . . ?
C4 C3 C8 119.9(4) . 4_546 ?
C2 C3 C8 120.6(4) . 4_546 ?
C4 C5 C6 120.4(3) . . ?
C8 O3 Zn1 105.7(3) . . ?
C3 C4 C5 120.4(3) . . ?
O4 C8 O3 121.6(4) . . ?
O4 C8 C3 119.6(6) . 4_556 ?
O3 C8 C3 118.8(5) . 4_556 ?
C8 O4 Na1 134.3(4) . 2_556 ?
N1 N1 C9 71.2(11) 7_557 7_557 ?
N1 N1 C9 62.0(11) 7_557 . ?
C9 N1 C9 133.2(7) 7_557 . ?
N1 C9 N1 46.8(7) 7_557 . ?

loop_
_geom_bond_atom_site_label_1
_geom_bond_atom_site_label_2
_geom_bond_distance
_geom_bond_site_symmetry_2
_geom_bond_publ_flag
Zn1 O2 1.982(2) 2_556 ?
Zn1 O2 1.982(2) . ?
Zn1 O3 2.038(3) . ?
Zn1 O3 2.038(3) 2_556 ?
Zn1 Na1 3.2760(13) 2_556 ?
Zn1 Na1 3.2761(13) . ?
Na1 O4 2.381(3) 2_556 ?
Na1 O4 2.381(3) 6_556 ?
Na1 O1 2.418(3) 5_557 ?
Na1 O1 2.418(3) . ?
Na1 O2 2.429(2) . ?
Na1 O2 2.429(2) 5_557 ?
Na1 Zn1 3.2761(13) 5_557 ?
O2 C7 1.280(4) . ?
C7 O1 1.230(4) 6 ?
C7 C1 1.504(4) . ?
C1 C6 1.384(4) . ?
C1 C2 1.386(4) . ?
C2 C3 1.384(5) . ?
O1 C7 1.230(4) 6_556 ?
C6 C5 1.384(5) . ?
C3 C4 1.372(6) . ?
C3 C8 1.498(5) 4_546 ?
C5 C4 1.377(6) . ?
O3 C8 1.257(8) . ?
C8 O4 1.237(7) . ?
C8 C3 1.498(5) 4_556 ?
O4 Na1 2.381(3) 2_556 ?
N1 N1 1.095(15) 7_557 ?
N1 C9 1.327(13) 7_557 ?
N1 C9 1.421(13) . ?
C9 N1 1.327(13) 7_557 ?
